data_2205371
loop_
_publ_author_name
'Batsanov, Andrei S.'
'Trmcic, Jelena'
'Sandford, Graham'

_publ_section_title
;
 1-Chloromethyl-4-aza-1-azoniabicyclo[2.2.2]octane tetrafluoroborate
 deuterochloroform solvate
;
_journal_issue 3
_journal_name_full 'Acta Crystallographica Section E'
_journal_page_first o681
_journal_page_last o682
_journal_paper_doi 10.1107/S1600536805004411
_journal_volume 61
_journal_year 2005
_chemical_formula_iupac 'C7 H14 Cl N2 +, B F4 -, C D Cl3'
_chemical_formula_moiety 'C7 H14 Cl N2 +, B F4 -, C D Cl3'
_chemical_formula_sum 'C8 H14 B Cl4 D F4 N2'
_chemical_formula_weight 368.84
_chemical_name_systematic
;
1-Chloromethyl-4-aza-1-azoniabicyclo[2.2.2]octane tetrafluoroborate
deuterochloroform solvate
;
_space_group_IT_number 62
_symmetry_cell_setting orthorhombic
_symmetry_space_group_name_Hall '-P 2ac 2n'
_symmetry_space_group_name_H-M 'P n m a'
_atom_sites_solution_hydrogens difmap
_atom_sites_solution_primary direct
_atom_sites_solution_secondary difmap
_audit_creation_method SHELXL-97
_cell_angle_alpha 90
_cell_angle_beta 90
_cell_angle_gamma 90
_cell_formula_units_Z 4
_cell_length_a 22.368(3)
_cell_length_b 8.4961(11)
_cell_length_c 7.4726(10)
_cell_measurement_reflns_used 884
_cell_measurement_temperature 120(2)
_cell_measurement_theta_max 25.4
_cell_measurement_theta_min 12.2
_cell_volume 1420.1(3)
_computing_cell_refinement SMART
_computing_data_collection 'SMART (Bruker, 1999)'
_computing_data_reduction 'SAINT (Bruker, 1999)'
_computing_molecular_graphics 'SHELXTL (Bruker, 1998)'
_computing_publication_material SHELXTL
_computing_structure_refinement 'SHELXL97 (Sheldrick, 1997)'
_computing_structure_solution 'SHELXS97 (Sheldrick, 1997)'
_diffrn_ambient_temperature 120(2)
_diffrn_detector_area_resol_mean 8
_diffrn_measured_fraction_theta_full 0.999
_diffrn_measured_fraction_theta_max 0.999
_diffrn_measurement_device_type 'Bruker SMART 1K CCD area-detector'
_diffrn_measurement_method \w
_diffrn_radiation_monochromator graphite
_diffrn_radiation_source 'fine-focus sealed tube'
_diffrn_radiation_type MoK\a
_diffrn_radiation_wavelength 0.71073
_diffrn_reflns_av_R_equivalents 0.045
_diffrn_reflns_av_sigmaI/netI 0.026
_diffrn_reflns_limit_h_max 30
_diffrn_reflns_limit_h_min -30
_diffrn_reflns_limit_k_max 11
_diffrn_reflns_limit_k_min -11
_diffrn_reflns_limit_l_max 10
_diffrn_reflns_limit_l_min -10
_diffrn_reflns_number 16850
_diffrn_reflns_theta_full 29.1
_diffrn_reflns_theta_max 29.1
_diffrn_reflns_theta_min 1.8
_diffrn_standards_decay_% 0
_diffrn_standards_number 0
_exptl_absorpt_coefficient_mu 0.863
_exptl_absorpt_correction_T_max 0.9500
_exptl_absorpt_correction_T_min 0.6721
_exptl_absorpt_correction_type multi-scan
_exptl_absorpt_process_details '(SADABS; Bruker, 2001)'
_exptl_crystal_colour colourless
_exptl_crystal_density_diffrn 1.725
_exptl_crystal_density_meas ?
_exptl_crystal_density_method .
_exptl_crystal_description plate
_exptl_crystal_F_000 744
_exptl_crystal_size_max 0.50
_exptl_crystal_size_mid 0.20
_exptl_crystal_size_min 0.06
_refine_diff_density_max 0.73
_refine_diff_density_min -0.46
_refine_ls_extinction_method none
_refine_ls_goodness_of_fit_ref 1.21
_refine_ls_hydrogen_treatment refall
_refine_ls_matrix_type full
_refine_ls_number_parameters 134
_refine_ls_number_reflns 2037
_refine_ls_number_restraints 0
_refine_ls_restrained_S_all 1.21
_refine_ls_R_factor_all 0.048
_refine_ls_R_factor_gt 0.040
_refine_ls_shift/su_max 0.001
_refine_ls_shift/su_mean 0.000
_refine_ls_structure_factor_coef Fsqd
_refine_ls_weighting_details 'calc w = 1/[\s^2^(Fo^2^)+(0.0364P)^2^+1.1232P] where P = (Fo^2^+2Fc^2^)/3'
_refine_ls_weighting_scheme calc
_refine_ls_wR_factor_gt 0.093
_refine_ls_wR_factor_ref 0.095
_reflns_number_gt 1760
_reflns_number_total 2037
_reflns_threshold_expression I>2\s(I)
_cod_data_source_file tk6209.cif
_cod_data_source_block I
_cod_database_code 2205371
_cod_database_fobs_code 2205371

loop_
_symmetry_equiv_pos_as_xyz
'x, y, z'
'-x+1/2, -y, z+1/2'
'-x, y+1/2, -z'
'x+1/2, -y+1/2, -z+1/2'
'-x, -y, -z'
'x-1/2, y, -z-1/2'
'x, -y-1/2, z'
'-x-1/2, y-1/2, z-1/2'

loop_
_atom_site_label
_atom_site_fract_x
_atom_site_fract_y
_atom_site_fract_z
_atom_site_U_iso_or_equiv
_atom_site_adp_type
_atom_site_calc_flag
_atom_site_refinement_flags
_atom_site_occupancy
_atom_site_type_symbol
Cl1 0.25564(3) 0.2500 0.34874(9) 0.01955(16) Uani d S 1 Cl
N1 0.33556(10) 0.2500 0.6221(3) 0.0139(4) Uani d S 1 N
N2 0.35116(11) 0.2500 0.9627(3) 0.0189(5) Uani d S 1 N
C1 0.33068(12) 0.2500 0.4210(4) 0.0180(5) Uani d S 1 C
H1 0.3499(9) 0.157(3) 0.379(3) 0.014(5) Uiso d . 1 H
C2 0.40138(13) 0.2500 0.6669(4) 0.0305(8) Uani d S 1 C
H2 0.4162(12) 0.151(4) 0.617(4) 0.046(9) Uiso d . 1 H
C3 0.40859(14) 0.2500 0.8711(4) 0.0254(6) Uani d S 1 C
H3 0.4297(10) 0.160(3) 0.904(4) 0.027(7) Uiso d . 1 H
C4 0.30739(11) 0.1057(2) 0.7039(3) 0.0234(4) Uani d . 1 C
H41 0.2661(12) 0.113(3) 0.677(4) 0.028(7) Uiso d . 1 H
H42 0.3276(12) 0.018(4) 0.651(4) 0.042(8) Uiso d . 1 H
C5 0.31737(10) 0.1104(2) 0.9081(3) 0.0218(4) Uani d . 1 C
H51 0.2774(11) 0.111(3) 0.964(4) 0.027(7) Uiso d . 1 H
H52 0.3387(11) 0.022(3) 0.943(4) 0.031(7) Uiso d . 1 H
F1 0.57683(8) 0.2500 0.6439(3) 0.0376(5) Uani d S 1 F
F2 0.65427(8) 0.2500 0.4503(3) 0.0317(4) Uani d S 1 F
F3 0.66116(7) 0.11659(19) 0.7124(2) 0.0437(4) Uani d . 1 F
B 0.63872(15) 0.2500 0.6307(4) 0.0205(6) Uani d S 1 B
Cl2 0.48099(2) 0.07856(6) 0.26682(7) 0.02478(14) Uani d . 1 Cl
Cl3 0.56793(4) 0.2500 0.05699(11) 0.0326(2) Uani d S 1 Cl
C6 0.52554(13) 0.2500 0.2552(4) 0.0216(5) Uani d S 1 C
D6 0.5509(15) 0.2500 0.349(5) 0.019(8) Uiso d S 1 D

loop_
_atom_site_aniso_label
_atom_site_aniso_U_11
_atom_site_aniso_U_22
_atom_site_aniso_U_33
_atom_site_aniso_U_12
_atom_site_aniso_U_13
_atom_site_aniso_U_23
Cl1 0.0222(3) 0.0214(3) 0.0150(3) 0 -0.0041(2) 0
N1 0.0171(10) 0.0161(10) 0.0086(9) 0 -0.0007(8) 0
N2 0.0243(11) 0.0173(11) 0.0152(10) 0 -0.0005(9) 0
C1 0.0187(12) 0.0241(14) 0.0112(11) 0 0.0005(10) 0
C2 0.0164(13) 0.060(2) 0.0147(13) 0 -0.0011(11) 0
C3 0.0239(14) 0.0385(18) 0.0140(13) 0 -0.0032(11) 0
C4 0.0417(12) 0.0143(9) 0.0142(9) -0.0067(9) -0.0015(8) 0.0001(7)
C5 0.0322(10) 0.0181(9) 0.0150(8) -0.0039(8) -0.0018(8) 0.0046(7)
F1 0.0254(9) 0.0646(15) 0.0228(9) 0 0.0009(8) 0
F2 0.0347(10) 0.0394(11) 0.0210(9) 0 0.0080(8) 0
F3 0.0573(10) 0.0285(8) 0.0452(9) 0.0129(7) -0.0061(7) 0.0111(7)
B 0.0247(15) 0.0180(14) 0.0187(14) 0 -0.0002(12) 0
Cl2 0.0308(3) 0.0220(2) 0.0216(2) 0.00027(19) 0.00304(19) 0.00215(19)
Cl3 0.0323(4) 0.0371(4) 0.0285(4) 0.000 0.0129(3) 0
C6 0.0236(13) 0.0245(14) 0.0166(12) 0 -0.0011(11) 0

loop_
_atom_type_symbol
_atom_type_description
_atom_type_scat_dispersion_real
_atom_type_scat_dispersion_imag
_atom_type_scat_source
C C 0.0033 0.0016 'International Tables Vol C Tables 4.2.6.8 and 6.1.1.4'
H H 0.0000 0.0000 'International Tables Vol C Tables 4.2.6.8 and 6.1.1.4'
B B 0.0013 0.0007 'International Tables Vol C Tables 4.2.6.8 and 6.1.1.4'
Cl Cl 0.1484 0.1585 'International Tables Vol C Tables 4.2.6.8 and 6.1.1.4'
D D 0.0000 0.0000 'International Tables Vol C Tables 4.2.6.8 and 6.1.1.4'
N N 0.0061 0.0033 'International Tables Vol C Tables 4.2.6.8 and 6.1.1.4'
F F 0.0171 0.0103 'International Tables Vol C Tables 4.2.6.8 and 6.1.1.4'

loop_
_geom_angle_atom_site_label_1
_geom_angle_atom_site_label_2
_geom_angle_atom_site_label_3
_geom_angle_site_symmetry_1
_geom_angle_site_symmetry_3
_geom_angle
_geom_angle_publ_flag
C1 N1 C4 . . 111.96(13) yes
C4 N1 C4 7_565 . 108.8(2) ?
C1 N1 C2 . . 107.0(2) yes
C4 N1 C2 . . 108.54(14) yes
C3 N2 C5 . . 108.94(15) yes
C5 N2 C5 . 7_565 108.2(2) yes
H1 C1 H1 7_565 . 112(3) ?
H1 C1 N1 . . 107.2(14) ?
H1 C1 Cl1 . . 109.3(13) ?
N1 C1 Cl1 . . 111.99(18) yes
H2 C2 H2 7_565 . 119(4) ?
H2 C2 N1 . . 104.2(17) ?
H2 C2 C3 . . 110.2(19) ?
N1 C2 C3 . . 108.8(2) yes
H3 C3 H3 7_565 . 110(3) ?
H3 C3 N2 . . 108.8(15) ?
H3 C3 C2 . . 108.5(16) ?
N2 C3 C2 . . 112.0(2) yes
H41 C4 H42 . . 115(2) ?
H41 C4 N1 . . 105.3(17) ?
H42 C4 N1 . . 105.6(18) ?
H41 C4 C5 . . 110.6(17) ?
H42 C4 C5 . . 111.1(19) ?
N1 C4 C5 . . 108.63(17) yes
H52 C5 H51 . . 110(2) ?
H52 C5 N2 . . 108.0(17) ?
H51 C5 N2 . . 110.3(16) ?
H52 C5 C4 . . 109.5(17) ?
H51 C5 C4 . . 106.8(15) ?
N2 C5 C4 . . 111.79(17) yes
F3 B F3 7_565 . 110.3(3) ?
F3 B F1 . . 109.34(18) ?
F3 B F2 . . 109.68(18) ?
F1 B F2 . . 108.5(2) ?
Cl3 C6 Cl2 . . 110.21(11) ?
Cl2 C6 Cl2 7_565 . 111.04(16) ?
Cl3 C6 D6 . . 109(2) ?
Cl2 C6 D6 . . 108.4(11) ?

loop_
_geom_bond_atom_site_label_1
_geom_bond_atom_site_label_2
_geom_bond_distance
_geom_bond_publ_flag
Cl1 C1 1.763(3) yes
N1 C1 1.507(3) yes
N1 C4 1.507(2) yes
N1 C2 1.510(4) yes
N2 C3 1.456(4) yes
N2 C5 1.464(2) yes
C1 H1 0.95(2) ?
C2 H2 0.98(3) ?
C2 C3 1.535(4) ?
C3 H3 0.93(3) ?
C4 H41 0.95(3) ?
C4 H42 0.96(3) ?
C4 C5 1.543(3) ?
C5 H52 0.93(3) ?
C5 H51 0.99(3) ?
F1 B 1.388(4) yes
F2 B 1.393(4) yes
F3 B 1.381(2) yes
Cl2 C6 1.767(2) yes
Cl3 C6 1.759(3) yes
C6 D6 0.90(4) ?

loop_
_geom_hbond_atom_site_label_D
_geom_hbond_atom_site_label_H
_geom_hbond_atom_site_label_A
_geom_hbond_distance_DH
_geom_hbond_distance_HA
_geom_hbond_distance_DA
_geom_hbond_angle_DHA
C6 D6 F1 0.90(4) 2.28(4) 3.123(4) 156(3)

loop_
_geom_torsion_atom_site_label_1
_geom_torsion_atom_site_label_2
_geom_torsion_atom_site_label_3
_geom_torsion_atom_site_label_4
_geom_torsion
C2 N1 C1 Cl1 180.0
